data_7046533
loop_
_publ_author_name
'Kwon, Hyunchul'
'Lee, Eunsung'

_publ_section_title
;
 Static and dynamic coordination behaviours of copper(i) ions in
 hexa(2-pyridyl)benzene ligand systems.
;
_journal_issue 25
_journal_name_full 'Dalton transactions (Cambridge, England : 2003)'
_journal_page_first 8448
_journal_page_last 8455
_journal_paper_doi 10.1039/c8dt01424h
_journal_volume 47
_journal_year 2018
_chemical_formula_moiety 'C21 H18 Cl2 Cu2 N3, C4 H8 O'
_chemical_formula_sum 'C25 H26 Cl2 Cu2 N3 O'
_chemical_formula_weight 582.47
_space_group_crystal_system monoclinic
_space_group_IT_number 14
_space_group_name_Hall '-P 2ybc'
_space_group_name_H-M_alt 'P 1 21/c 1'
_symmetry_space_group_name_Hall '-P 2ybc'
_symmetry_space_group_name_H-M 'P 1 21/c 1'
_atom_sites_solution_hydrogens geom
_audit_creation_date 2018-05-04
_audit_creation_method
;
Olex2 1.2
(compiled 2018.04.18 svn.r3501 for OlexSys, GUI svn.r5492)
;
_audit_update_record
;
2018-05-05 deposited with the CCDC.
2018-06-04 downloaded from the CCDC.
;
_cell_angle_alpha 90
_cell_angle_beta 95.38(3)
_cell_angle_gamma 90
_cell_formula_units_Z 4
_cell_length_a 9.4650(19)
_cell_length_b 14.559(3)
_cell_length_c 17.362(4)
_cell_measurement_reflns_used 6850
_cell_measurement_temperature 100
_cell_measurement_theta_max 29.533
_cell_measurement_theta_min 2.129
_cell_volume 2382.0(9)
_computing_cell_refinement 'HKL3000sm (Otwinowski & Minor, 1997)'
_computing_data_collection 'PAL BL2D-SMDC Program'
_computing_data_reduction 'HKL3000sm (Otwinowski & Minor, 1997)'
_computing_molecular_graphics 'Olex2 (Dolomanov et al., 2009)'
_computing_publication_material 'Olex2 (Dolomanov et al., 2009)'
_computing_structure_refinement 'ShelXL (Sheldrick, 2015)'
_diffrn_ambient_temperature 100
_diffrn_measured_fraction_theta_full 0.992
_diffrn_measured_fraction_theta_max 0.983
_diffrn_measurement_device_type 'ADSC Q210 CCD area detector'
_diffrn_measurement_method 'omega scan'
_diffrn_radiation_type synchrotron
_diffrn_radiation_wavelength 0.700
_diffrn_reflns_av_R_equivalents 0.0000
_diffrn_reflns_av_unetI/netI 0.0254
_diffrn_reflns_Laue_measured_fraction_full 0.992
_diffrn_reflns_Laue_measured_fraction_max 0.983
_diffrn_reflns_limit_h_max 13
_diffrn_reflns_limit_h_min 0
_diffrn_reflns_limit_k_max 20
_diffrn_reflns_limit_k_min 0
_diffrn_reflns_limit_l_max -24
_diffrn_reflns_limit_l_min 24
_diffrn_reflns_number 6850
_diffrn_reflns_point_group_measured_fraction_full 0.992
_diffrn_reflns_point_group_measured_fraction_max 0.983
_diffrn_reflns_theta_full 24.835
_diffrn_reflns_theta_max 29.533
_diffrn_reflns_theta_min 2.129
_diffrn_source synchrotron
_exptl_absorpt_coefficient_mu 1.955
_exptl_absorpt_correction_type none
_exptl_crystal_colour 'clear red'
_exptl_crystal_density_diffrn 1.624
_exptl_crystal_description block
_exptl_crystal_F_000 1188
_exptl_crystal_size_max 0.1
_exptl_crystal_size_mid 0.08
_exptl_crystal_size_min 0.08
_refine_diff_density_max 0.555
_refine_diff_density_min -1.012
_refine_diff_density_rms 0.130
_refine_ls_extinction_method none
_refine_ls_goodness_of_fit_ref 1.095
_refine_ls_hydrogen_treatment constr
_refine_ls_matrix_type full
_refine_ls_number_parameters 301
_refine_ls_number_reflns 6850
_refine_ls_number_restraints 0
_refine_ls_restrained_S_all 1.095
_refine_ls_R_factor_all 0.0393
_refine_ls_R_factor_gt 0.0350
_refine_ls_shift/su_max 0.001
_refine_ls_shift/su_mean 0.000
_refine_ls_structure_factor_coef Fsqd
_refine_ls_weighting_details 'w=1/[\s^2^(Fo^2^)+(0.0828P)^2^] where P=(Fo^2^+2Fc^2^)/3'
_refine_ls_weighting_scheme calc
_refine_ls_wR_factor_gt 0.1086
_refine_ls_wR_factor_ref 0.1106
_reflns_Friedel_coverage 0.000
_reflns_number_gt 6066
_reflns_number_total 6850
_reflns_threshold_expression 'I > 2\s(I)'
_cod_data_source_file c8dt01424h2.cif
_cod_data_source_block 5all
_cod_depositor_comments 'Adding full bibliography for 7046531--7046536.cif.'
_cod_original_cell_volume 2382.0(8)
_cod_database_code 7046533
_shelx_shelxl_version_number 2016/4
_shelx_space_group_comment
;
The symmetry employed for this shelxl refinement is uniquely defined
by the following loop, which should always be used as a source of
symmetry information in preference to the above space-group names.
They are only intended as comments.
;
_olex2_refinement_description
;
1. Fixed Uiso
 At 1.2 times of:
  All C(H) groups, All C(H,H) groups
 At 1.5 times of:
  All C(H,H,H) groups
2.a Secondary CH2 refined with riding coordinates:
 C22(H22A,H22B), C23(H23A,H23B), C24(H24A,H24B), C25(H25A,H25B)
2.b Aromatic/amide H refined with riding coordinates:
 C6(H6), C8(H8), C9(H9), C10(H10), C11(H11), C12(H12), C14(H14), C16(H16),
 C18(H18)
2.c Idealised Me refined as rotating group:
 C19(H19A,H19B,H19C), C20(H20A,H20B,H20C), C21(H21A,H21B,H21C)
;
_olex2_submission_special_instructions 'No special instructions were received'

loop_
_space_group_symop_operation_xyz
'x, y, z'
'-x, y+1/2, -z+1/2'
'-x, -y, -z'
'x, -y-1/2, z-1/2'

loop_
_atom_site_label
_atom_site_type_symbol
_atom_site_fract_x
_atom_site_fract_y
_atom_site_fract_z
_atom_site_U_iso_or_equiv
_atom_site_adp_type
_atom_site_occupancy
_atom_site_site_symmetry_order
_atom_site_calc_flag
_atom_site_refinement_flags_posn
Cu1 Cu 0.84631(2) 0.64018(2) 0.52252(2) 0.01062(7) Uani 1 1 d .
Cu2 Cu 0.12645(2) 0.58029(2) 0.53308(2) 0.01425(8) Uani 1 1 d .
Cl1 Cl 0.11648(4) 0.50157(3) 0.41978(2) 0.01283(9) Uani 1 1 d .
Cl2 Cl 1.04102(4) 0.74078(3) 0.52888(3) 0.01396(10) Uani 1 1 d .
N1 N 0.67408(14) 0.72517(9) 0.54264(8) 0.0095(3) Uani 1 1 d .
N2 N 0.77025(15) 0.63781(9) 0.40692(8) 0.0093(3) Uani 1 1 d .
N3 N 0.25585(14) 0.59562(10) 0.63186(8) 0.0100(3) Uani 1 1 d .
C1 C 0.51980(16) 0.59458(10) 0.51393(10) 0.0078(3) Uani 1 1 d .
C2 C 0.45118(15) 0.53948(10) 0.56546(9) 0.0075(3) Uani 1 1 d .
C3 C 0.53952(16) 0.69450(11) 0.53071(9) 0.0083(3) Uani 1 1 d .
C4 C 0.56836(15) 0.55470(10) 0.44805(9) 0.0078(3) Uani 1 1 d .
C5 C 0.63567(16) 0.61038(10) 0.38885(9) 0.0078(3) Uani 1 1 d .
C6 C 0.42312(17) 0.75267(11) 0.53570(10) 0.0111(3) Uani 1 1 d .
H6 H 0.331126 0.730372 0.525843 0.013 Uiso 1 1 calc R
C7 C 0.39630(16) 0.58032(10) 0.63552(9) 0.0077(3) Uani 1 1 d .
C8 C 0.69446(17) 0.81473(11) 0.55953(10) 0.0115(3) Uani 1 1 d .
H8 H 0.787240 0.836434 0.565792 0.014 Uiso 1 1 calc R
C9 C 0.83385(17) 0.68697(11) 0.35504(10) 0.0119(3) Uani 1 1 d .
H9 H 0.927324 0.705144 0.367748 0.014 Uiso 1 1 calc R
C10 C 0.44665(18) 0.84389(12) 0.55552(10) 0.0130(3) Uani 1 1 d .
H10 H 0.370384 0.883065 0.560380 0.016 Uiso 1 1 calc R
C11 C 0.62935(17) 0.68267(11) 0.26459(10) 0.0113(3) Uani 1 1 d .
H11 H 0.581734 0.697370 0.216881 0.014 Uiso 1 1 calc R
C12 C 0.43018(19) 0.63681(11) 0.76537(10) 0.0128(3) Uani 1 1 d .
H12 H 0.489137 0.649332 0.810030 0.015 Uiso 1 1 calc R
C13 C 0.76818(17) 0.71255(11) 0.28300(10) 0.0112(3) Uani 1 1 d .
C14 C 0.56203(17) 0.63084(11) 0.31760(10) 0.0098(3) Uani 1 1 d .
H14 H 0.469566 0.610197 0.305745 0.012 Uiso 1 1 calc R
O1 O 0.7296(2) 0.50263(18) 0.82888(12) 0.0524(6) Uani 1 1 d .
C15 C 0.58550(18) 0.87675(11) 0.56818(10) 0.0126(3) Uani 1 1 d .
C16 C 0.48597(17) 0.59935(11) 0.70129(10) 0.0116(3) Uani 1 1 d .
H16 H 0.582596 0.587143 0.702473 0.014 Uiso 1 1 calc R
C17 C 0.28593(19) 0.65553(12) 0.76256(10) 0.0141(3) Uani 1 1 d .
C18 C 0.20345(18) 0.63288(12) 0.69417(10) 0.0143(3) Uani 1 1 d .
H18 H 0.106438 0.644266 0.691577 0.017 Uiso 1 1 calc R
C19 C 0.8450(2) 0.77277(13) 0.23025(11) 0.0170(3) Uani 1 1 d .
H19A H 0.891656 0.821717 0.259667 0.026 Uiso 1 1 calc GR
H19B H 0.778140 0.798084 0.190904 0.026 Uiso 1 1 calc GR
H19C H 0.914171 0.736959 0.206486 0.026 Uiso 1 1 calc GR
C20 C 0.6173(2) 0.97363(12) 0.59413(12) 0.0198(4) Uani 1 1 d .
H20A H 0.629797 0.975738 0.649616 0.030 Uiso 1 1 calc GR
H20B H 0.539828 1.012843 0.575734 0.030 Uiso 1 1 calc GR
H20C H 0.702545 0.994198 0.573620 0.030 Uiso 1 1 calc GR
C21 C 0.2219(2) 0.69825(15) 0.83007(11) 0.0243(4) Uani 1 1 d .
H21A H 0.286811 0.692481 0.875713 0.036 Uiso 1 1 calc GR
H21B H 0.134695 0.667476 0.837992 0.036 Uiso 1 1 calc GR
H21C H 0.203176 0.762073 0.819605 0.036 Uiso 1 1 calc GR
C22 C 0.9666(3) 0.46814(17) 0.81514(15) 0.0328(5) Uani 1 1 d .
H22A H 0.995558 0.517980 0.783045 0.039 Uiso 1 1 calc R
H22B H 1.032219 0.417271 0.812775 0.039 Uiso 1 1 calc R
C23 C 0.8167(3) 0.4390(2) 0.79150(15) 0.0375(6) Uani 1 1 d .
H23A H 0.796370 0.442030 0.735745 0.045 Uiso 1 1 calc R
H23B H 0.800490 0.376676 0.808392 0.045 Uiso 1 1 calc R
C24 C 0.8128(3) 0.54421(18) 0.89247(17) 0.0431(7) Uani 1 1 d .
H24A H 0.768627 0.534703 0.940054 0.052 Uiso 1 1 calc R
H24B H 0.821391 0.609743 0.883999 0.052 Uiso 1 1 calc R
C25 C 0.9567(3) 0.4992(2) 0.89754(17) 0.0439(7) Uani 1 1 d .
H25A H 0.961724 0.447575 0.932958 0.053 Uiso 1 1 calc R
H25B H 1.031367 0.542648 0.913866 0.053 Uiso 1 1 calc R

loop_
_atom_site_aniso_label
_atom_site_aniso_U_11
_atom_site_aniso_U_22
_atom_site_aniso_U_33
_atom_site_aniso_U_23
_atom_site_aniso_U_13
_atom_site_aniso_U_12
Cu1 0.00777(11) 0.01319(11) 0.01073(12) 0.00032(7) -0.00007(8) 0.00091(6)
Cu2 0.00984(11) 0.02026(13) 0.01219(13) -0.00380(8) -0.00137(8) 0.00201(7)
Cl1 0.01560(18) 0.01256(18) 0.01018(19) 0.00018(13) 0.00047(14) 0.00315(13)
Cl2 0.00721(16) 0.01247(18) 0.0218(2) -0.00057(14) -0.00061(15) -0.00017(12)
N1 0.0084(6) 0.0090(6) 0.0112(7) 0.0002(5) 0.0008(5) 0.0002(4)
N2 0.0085(6) 0.0111(6) 0.0085(6) 0.0008(5) 0.0015(5) -0.0006(4)
N3 0.0068(6) 0.0140(6) 0.0094(6) -0.0011(5) 0.0012(5) 0.0021(5)
C1 0.0048(6) 0.0080(6) 0.0106(7) 0.0011(5) 0.0008(5) 0.0001(5)
C2 0.0049(6) 0.0088(6) 0.0091(7) -0.0013(5) 0.0020(5) -0.0008(5)
C3 0.0082(6) 0.0087(6) 0.0082(7) 0.0001(5) 0.0020(5) -0.0005(5)
C4 0.0047(6) 0.0089(6) 0.0099(7) 0.0013(5) 0.0016(5) -0.0001(5)
C5 0.0065(6) 0.0074(6) 0.0099(7) -0.0007(5) 0.0025(5) 0.0000(5)
C6 0.0091(6) 0.0102(7) 0.0144(8) 0.0022(6) 0.0032(6) 0.0008(5)
C7 0.0076(6) 0.0062(6) 0.0099(7) 0.0001(5) 0.0030(5) -0.0004(5)
C8 0.0113(7) 0.0094(7) 0.0135(8) -0.0007(6) -0.0007(6) -0.0021(5)
C9 0.0086(6) 0.0143(7) 0.0131(8) -0.0003(6) 0.0031(6) -0.0039(5)
C10 0.0136(7) 0.0118(7) 0.0144(8) 0.0019(6) 0.0054(6) 0.0050(6)
C11 0.0126(7) 0.0117(7) 0.0095(7) 0.0005(6) -0.0002(6) -0.0002(5)
C12 0.0158(7) 0.0128(7) 0.0093(7) -0.0003(6) -0.0010(6) -0.0027(6)
C13 0.0134(7) 0.0108(7) 0.0099(7) -0.0003(6) 0.0035(6) -0.0023(5)
C14 0.0076(6) 0.0105(7) 0.0109(7) 0.0002(5) -0.0005(6) -0.0009(5)
O1 0.0261(9) 0.0912(17) 0.0410(12) 0.0201(11) 0.0095(8) 0.0216(10)
C15 0.0163(7) 0.0095(7) 0.0121(8) -0.0001(6) 0.0012(6) 0.0006(6)
C16 0.0098(7) 0.0125(7) 0.0125(8) -0.0006(6) 0.0001(6) -0.0016(5)
C17 0.0178(8) 0.0157(7) 0.0094(7) -0.0008(6) 0.0037(6) 0.0019(6)
C18 0.0109(7) 0.0206(8) 0.0119(8) -0.0025(6) 0.0034(6) 0.0039(6)
C19 0.0201(8) 0.0196(8) 0.0121(8) 0.0030(6) 0.0051(7) -0.0069(6)
C20 0.0258(9) 0.0104(7) 0.0229(9) -0.0044(7) 0.0006(7) 0.0003(7)
C21 0.0278(10) 0.0318(11) 0.0139(9) -0.0076(8) 0.0055(8) 0.0066(8)
C22 0.0262(11) 0.0307(11) 0.0416(14) -0.0002(10) 0.0039(10) 0.0070(9)
C23 0.0340(12) 0.0526(15) 0.0258(12) -0.0018(11) 0.0017(10) -0.0101(11)
C24 0.0653(19) 0.0261(11) 0.0430(15) 0.0037(10) 0.0317(15) 0.0015(11)
C25 0.0495(16) 0.0398(14) 0.0401(15) -0.0023(11) -0.0074(13) -0.0111(12)

loop_
_atom_type_symbol
_atom_type_description
_atom_type_scat_dispersion_real
_atom_type_scat_dispersion_imag
_atom_type_scat_source
C C 0.0033 0.0016 'International Tables Vol C Tables 4.2.6.8 and 6.1.1.4'
H H 0.0000 0.0000 'International Tables Vol C Tables 4.2.6.8 and 6.1.1.4'
N N 0.0063 0.0031 'International Tables Vol C Tables 4.2.6.8 and 6.1.1.4'
O O 0.0112 0.0059 'International Tables Vol C Tables 4.2.6.8 and 6.1.1.4'
Cl Cl 0.1453 0.1556 'International Tables Vol C Tables 4.2.6.8 and 6.1.1.4'
Cu Cu 0.3450 1.2548 'International Tables Vol C Tables 4.2.6.8 and 6.1.1.4'

loop_
_geom_angle_atom_site_label_1
_geom_angle_atom_site_label_2
_geom_angle_atom_site_label_3
_geom_angle
_geom_angle_site_symmetry_1
_geom_angle_site_symmetry_3
Cl1 Cu1 Cu2 65.483(17) 3_666 1_655
Cl1 Cu1 Cl2 116.77(2) 3_666 .
Cl2 Cu1 Cu2 56.857(17) . 1_655
N1 Cu1 Cu2 157.40(4) . 1_655
N1 Cu1 Cl1 122.94(4) . 3_666
N1 Cu1 Cl2 104.03(4) . .
N2 Cu1 Cu2 107.57(5) . 1_655
N2 Cu1 Cl1 115.58(4) . 3_666
N2 Cu1 Cl2 104.85(5) . .
N2 Cu1 N1 88.06(6) . .
Cl1 Cu2 Cu1 98.00(3) . 1_455
Cl1 Cu2 Cl2 117.69(2) . 1_455
Cl2 Cu2 Cu1 52.722(10) 1_455 1_455
N3 Cu2 Cu1 121.25(5) . 1_455
N3 Cu2 Cl1 139.66(4) . .
N3 Cu2 Cl2 95.23(4) . 1_455
Cu2 Cl1 Cu1 94.77(2) . 3_666
Cu1 Cl2 Cu2 70.421(18) . 1_655
C3 N1 Cu1 121.07(11) . .
C8 N1 Cu1 120.59(11) . .
C8 N1 C3 117.95(14) . .
C5 N2 Cu1 117.89(11) . .
C9 N2 Cu1 120.48(11) . .
C9 N2 C5 118.59(14) . .
C7 N3 Cu2 122.63(12) . .
C7 N3 C18 117.80(15) . .
C18 N3 Cu2 119.09(11) . .
C2 C1 C3 119.29(14) . .
C4 C1 C2 119.39(14) . .
C4 C1 C3 121.32(14) . .
C1 C2 C7 120.60(13) . .
C4 C2 C1 120.93(14) 3_666 .
C4 C2 C7 118.47(14) 3_666 .
N1 C3 C1 116.90(13) . .
N1 C3 C6 121.90(14) . .
C6 C3 C1 121.18(14) . .
C1 C4 C2 119.68(14) . 3_666
C1 C4 C5 122.03(14) . .
C2 C4 C5 118.24(14) 3_666 .
N2 C5 C4 117.10(14) . .
N2 C5 C14 121.86(15) . .
C14 C5 C4 121.02(14) . .
C10 C6 C3 119.14(15) . .
N3 C7 C2 116.53(14) . .
N3 C7 C16 122.19(15) . .
C16 C7 C2 121.27(14) . .
N1 C8 C15 124.07(15) . .
N2 C9 C13 123.81(15) . .
C6 C10 C15 119.65(15) . .
C14 C11 C13 119.91(15) . .
C16 C12 C17 119.74(16) . .
C9 C13 C19 120.13(15) . .
C11 C13 C9 117.02(15) . .
C11 C13 C19 122.81(15) . .
C11 C14 C5 118.78(15) . .
C24 O1 C23 109.0(2) . .
C8 C15 C10 117.23(15) . .
C8 C15 C20 120.84(16) . .
C10 C15 C20 121.86(16) . .
C7 C16 C12 119.33(15) . .
C12 C17 C18 116.91(16) . .
C12 C17 C21 121.38(17) . .
C18 C17 C21 121.71(17) . .
N3 C18 C17 124.01(16) . .
C23 C22 C25 101.7(2) . .
O1 C23 C22 105.2(2) . .
O1 C24 C25 106.9(2) . .
C24 C25 C22 102.1(2) . .

loop_
_geom_bond_atom_site_label_1
_geom_bond_atom_site_label_2
_geom_bond_distance
_geom_bond_site_symmetry_2
Cu1 Cu2 2.7808(6) 1_655
Cu1 Cl1 2.3066(6) 3_666
Cu1 Cl2 2.3485(6) .
Cu1 N1 2.1018(14) .
Cu1 N2 2.0680(15) .
Cu2 Cu1 2.7808(6) 1_455
Cu2 Cl1 2.2710(6) .
Cu2 Cl2 2.4713(6) 1_455
Cu2 N3 2.0242(15) .
Cl1 Cu1 2.3066(6) 3_666
Cl2 Cu2 2.4713(6) 1_655
N1 C3 1.347(2) .
N1 C8 1.346(2) .
N2 C5 1.3437(19) .
N2 C9 1.337(2) .
N3 C7 1.343(2) .
N3 C18 1.346(2) .
C1 C2 1.405(2) .
C1 C3 1.492(2) .
C1 C4 1.398(2) .
C2 C4 1.400(2) 3_666
C2 C7 1.490(2) .
C3 C6 1.399(2) .
C4 C2 1.400(2) 3_666
C4 C5 1.497(2) .
C5 C14 1.394(2) .
C6 C10 1.385(2) .
C7 C16 1.386(2) .
C8 C15 1.389(2) .
C9 C13 1.394(2) .
C10 C15 1.396(2) .
C11 C13 1.393(2) .
C11 C14 1.390(2) .
C12 C16 1.387(2) .
C12 C17 1.389(3) .
C13 C19 1.504(2) .
O1 C23 1.435(4) .
O1 C24 1.429(4) .
C15 C20 1.502(2) .
C17 C18 1.398(2) .
C17 C21 1.504(3) .
C22 C23 1.501(4) .
C22 C25 1.512(4) .
C24 C25 1.507(5) .
